data_7015868
loop_
_publ_author_name
'Ahamed, B. Nisar'
'Ghosh, Pradyut'

_publ_section_title
;
 Selective colorimetric and fluorometric sensing of Cu(ii) by
 iminocoumarin derivative in aqueous buffer.
;
_journal_issue 24
_journal_name_full 'Dalton transactions (Cambridge, England : 2003)'
_journal_page_first 6411
_journal_page_last 6419
_journal_paper_doi 10.1039/c1dt10177c
_journal_volume 40
_journal_year 2011
_chemical_formula_sum 'C28 H30 N4 O2 S'
_chemical_formula_weight 486.62
_chemical_name_systematic
;
?
;
_space_group_IT_number 14
_symmetry_cell_setting monoclinic
_symmetry_space_group_name_Hall '-P 2ybc'
_symmetry_space_group_name_H-M 'P 1 21/c 1'
_atom_sites_solution_hydrogens geom
_atom_sites_solution_primary direct
_atom_sites_solution_secondary difmap
_audit_creation_method SHELXL-97
_cell_angle_alpha 90.00
_cell_angle_beta 106.426(9)
_cell_angle_gamma 90.00
_cell_formula_units_Z 4
_cell_length_a 8.540(2)
_cell_length_b 12.871(3)
_cell_length_c 23.664(6)
_cell_measurement_reflns_used 2514
_cell_measurement_temperature 100(2)
_cell_measurement_theta_max 20.14
_cell_measurement_theta_min 2.39
_cell_volume 2494.9(10)
_computing_cell_refinement 'Bruker SMART'
_computing_data_collection 'Bruker SMART'
_computing_data_reduction 'Bruker SAINT'
_computing_molecular_graphics Platon
_computing_publication_material 'Mercury 2.2'
_computing_structure_refinement 'SHELXL-97 (Sheldrick, 1997)'
_computing_structure_solution 'SHELXS-97 (Sheldrick, 1990)'
_diffrn_ambient_temperature 100(2)
_diffrn_measured_fraction_theta_full 0.997
_diffrn_measured_fraction_theta_max 0.997
_diffrn_measurement_device_type 'CCD area detector'
_diffrn_measurement_method 'Omega scan'
_diffrn_radiation_monochromator graphite
_diffrn_radiation_source 'fine-focus sealed tube'
_diffrn_radiation_type MoK\a
_diffrn_radiation_wavelength 0.71073
_diffrn_reflns_av_R_equivalents 0.1066
_diffrn_reflns_av_sigmaI/netI 0.1067
_diffrn_reflns_limit_h_max 9
_diffrn_reflns_limit_h_min -9
_diffrn_reflns_limit_k_max 14
_diffrn_reflns_limit_k_min -14
_diffrn_reflns_limit_l_max 25
_diffrn_reflns_limit_l_min -25
_diffrn_reflns_number 18315
_diffrn_reflns_theta_full 22.89
_diffrn_reflns_theta_max 22.89
_diffrn_reflns_theta_min 1.79
_exptl_absorpt_coefficient_mu 0.163
_exptl_absorpt_correction_T_max 0.9744
_exptl_absorpt_correction_T_min 0.9650
_exptl_absorpt_correction_type multi-scan
_exptl_absorpt_process_details SADABS
_exptl_crystal_colour Pink
_exptl_crystal_density_diffrn 1.296
_exptl_crystal_density_method 'not measured'
_exptl_crystal_description Block
_exptl_crystal_F_000 1032
_exptl_crystal_size_max 0.22
_exptl_crystal_size_mid 0.18
_exptl_crystal_size_min 0.16
_refine_diff_density_max 0.671
_refine_diff_density_min -0.439
_refine_diff_density_rms 0.070
_refine_ls_extinction_method none
_refine_ls_goodness_of_fit_ref 1.036
_refine_ls_hydrogen_treatment constr
_refine_ls_matrix_type full
_refine_ls_number_parameters 320
_refine_ls_number_reflns 3415
_refine_ls_number_restraints 0
_refine_ls_restrained_S_all 1.036
_refine_ls_R_factor_all 0.1017
_refine_ls_R_factor_gt 0.0754
_refine_ls_shift/su_max 0.000
_refine_ls_shift/su_mean 0.000
_refine_ls_structure_factor_coef Fsqd
_refine_ls_weighting_details 'calc w=1/[\s^2^(Fo^2^)+(0.1309P)^2^+1.2004P] where P=(Fo^2^+2Fc^2^)/3'
_refine_ls_weighting_scheme calc
_refine_ls_wR_factor_gt 0.2087
_refine_ls_wR_factor_ref 0.2355
_reflns_number_gt 2404
_reflns_number_total 3415
_reflns_threshold_expression >2sigma(I)
_cod_data_source_file c1dt10177c.txt
_cod_data_source_block Compound-L
_cod_depositor_comments
;
The following automatic conversions were performed:
'_symmetry_cell_setting' value 'Monoclinic' changed to 'monoclinic'
according to '/home/saulius/struct/CIF-dictionaries/cif_core.dic'
dictionary named 'cif_core.dic' version 2.4.1 from
2010-06-29.

'_exptl_absorpt_correction_type' value 'Multi-Scan' changed
to 'multi-scan' according to
'/home/saulius/struct/CIF-dictionaries/cif_core.dic' dictionary named
'cif_core.dic' version 2.4.1 from 2010-06-29.

Automatic conversion script
Id: cif_fix_enum 1555 2011-01-17 13:19:09Z saulius 
;
_cod_original_sg_symbol_H-M P21/c
_cod_database_code 7015868

loop_
_symmetry_equiv_pos_as_xyz
'x, y, z'
'-x, y+1/2, -z+1/2'
'-x, -y, -z'
'x, -y-1/2, z-1/2'

loop_
_atom_site_label
_atom_site_type_symbol
_atom_site_fract_x
_atom_site_fract_y
_atom_site_fract_z
_atom_site_U_iso_or_equiv
_atom_site_adp_type
_atom_site_occupancy
_atom_site_symmetry_multiplicity
_atom_site_calc_flag
_atom_site_refinement_flags
_atom_site_disorder_assembly
_atom_site_disorder_group
N1 N -0.2505(7) 0.0243(5) 0.4257(3) 0.1055(19) Uani 1 1 d . . .
C2 C -0.2227(10) -0.0824(6) 0.4421(4) 0.116(3) Uani 1 1 d . . .
H2 H -0.2700 -0.1113 0.4694 0.139 Uiso 1 1 calc R . .
C3 C -0.1291(10) -0.1400(6) 0.4184(4) 0.108(3) Uani 1 1 d . . .
H3 H -0.1156 -0.2098 0.4288 0.130 Uiso 1 1 calc R . .
C4 C -0.0518(9) -0.1029(6) 0.3795(4) 0.107(2) Uani 1 1 d . . .
H4 H 0.0150 -0.1444 0.3640 0.128 Uiso 1 1 calc R . .
C5 C -0.0794(8) 0.0012(5) 0.3647(3) 0.0847(18) Uani 1 1 d . . .
H5 H -0.0314 0.0304 0.3378 0.102 Uiso 1 1 calc R . .
C6 C -0.1777(7) 0.0632(4) 0.3893(2) 0.0681(16) Uani 1 1 d . . .
C7 C -0.1966(6) 0.1772(3) 0.3763(2) 0.0558(13) Uani 1 1 d . . .
H7A H -0.3070 0.1980 0.3746 0.067 Uiso 1 1 calc R . .
H7B H -0.1809 0.1902 0.3379 0.067 Uiso 1 1 calc R . .
C8 C -0.0766(6) 0.2436(3) 0.42203(19) 0.0485(12) Uani 1 1 d . . .
H8A H -0.1122 0.2482 0.4574 0.058 Uiso 1 1 calc R . .
H8B H 0.0304 0.2113 0.4324 0.058 Uiso 1 1 calc R . .
N9 N -0.0659(4) 0.3472(3) 0.39912(15) 0.0444(9) Uani 1 1 d . . .
C10 C 0.0381(5) 0.4115(3) 0.42896(18) 0.0407(10) Uani 1 1 d . . .
O11 O 0.1332(4) 0.3843(2) 0.48482(12) 0.0466(8) Uani 1 1 d . . .
C12 C 0.2491(5) 0.4512(3) 0.51962(19) 0.0407(10) Uani 1 1 d . . .
C13 C 0.3342(5) 0.4153(3) 0.57365(19) 0.0448(11) Uani 1 1 d . . .
H13 H 0.3130 0.3492 0.5856 0.054 Uiso 1 1 calc R . .
C14 C 0.4553(5) 0.4785(3) 0.61187(19) 0.0456(11) Uani 1 1 d . . .
N15 N 0.5427(4) 0.4451(3) 0.66612(16) 0.0495(10) Uani 1 1 d . . .
C16 C 0.5081(6) 0.3460(4) 0.6912(2) 0.0554(13) Uani 1 1 d . . .
H16A H 0.3918 0.3321 0.6775 0.066 Uiso 1 1 calc R . .
H16B H 0.5384 0.3516 0.7338 0.066 Uiso 1 1 calc R . .
C17 C 0.5994(7) 0.2568(4) 0.6741(3) 0.0779(17) Uani 1 1 d . . .
H17A H 0.5690 0.2505 0.6320 0.117 Uiso 1 1 calc R . .
H17B H 0.5728 0.1936 0.6910 0.117 Uiso 1 1 calc R . .
H17C H 0.7147 0.2693 0.6886 0.117 Uiso 1 1 calc R . .
C18 C 0.6742(6) 0.5078(4) 0.7048(2) 0.0540(12) Uani 1 1 d . . .
H18A H 0.7314 0.5448 0.6809 0.065 Uiso 1 1 calc R . .
H18B H 0.7518 0.4621 0.7311 0.065 Uiso 1 1 calc R . .
C19 C 0.6094(6) 0.5858(4) 0.7410(2) 0.0611(14) Uani 1 1 d . . .
H19A H 0.5348 0.6324 0.7151 0.092 Uiso 1 1 calc R . .
H19B H 0.6987 0.6246 0.7658 0.092 Uiso 1 1 calc R . .
H19C H 0.5538 0.5495 0.7651 0.092 Uiso 1 1 calc R . .
C20 C 0.4811(5) 0.5776(3) 0.5907(2) 0.0487(11) Uani 1 1 d . . .
H20 H 0.5592 0.6212 0.6145 0.058 Uiso 1 1 calc R . .
C21 C 0.3933(5) 0.6119(3) 0.5352(2) 0.0481(11) Uani 1 1 d . . .
H21 H 0.4140 0.6775 0.5225 0.058 Uiso 1 1 calc R . .
C22 C 0.2742(5) 0.5491(3) 0.49814(19) 0.0422(11) Uani 1 1 d . . .
C23 C 0.1791(5) 0.5775(3) 0.44051(19) 0.0438(11) Uani 1 1 d . . .
H23 H 0.1964 0.6420 0.4256 0.053 Uiso 1 1 calc R . .
C24 C 0.0644(5) 0.5136(3) 0.40679(18) 0.0408(10) Uani 1 1 d . . .
C25 C -0.0262(5) 0.5443(3) 0.34621(18) 0.0395(10) Uani 1 1 d . . .
S26 S -0.16830(14) 0.46251(8) 0.29807(5) 0.0462(4) Uani 1 1 d . . .
C27 C -0.1953(5) 0.5569(3) 0.24346(19) 0.0451(11) Uani 1 1 d . . .
C28 C -0.2945(6) 0.5565(4) 0.1859(2) 0.0563(13) Uani 1 1 d . . .
H28 H -0.3633 0.5007 0.1715 0.068 Uiso 1 1 calc R . .
C29 C -0.2892(6) 0.6409(4) 0.1503(2) 0.0590(13) Uani 1 1 d . . .
H29 H -0.3551 0.6415 0.1115 0.071 Uiso 1 1 calc R . .
C30 C -0.1866(6) 0.7250(4) 0.1715(2) 0.0540(13) Uani 1 1 d . . .
H30 H -0.1838 0.7806 0.1467 0.065 Uiso 1 1 calc R . .
C31 C -0.0896(6) 0.7266(4) 0.2287(2) 0.0536(12) Uani 1 1 d . . .
H31 H -0.0220 0.7831 0.2427 0.064 Uiso 1 1 calc R . .
C32 C -0.0934(5) 0.6427(3) 0.26574(19) 0.0443(11) Uani 1 1 d . . .
N33 N -0.0019(4) 0.6344(3) 0.32400(16) 0.0444(9) Uani 1 1 d . . .
O34 O 0.5682(8) 0.3718(5) -0.0128(3) 0.139(2) Uani 1 1 d . . .
H34 H 0.6161 0.3962 -0.0353 0.208 Uiso 1 1 calc R . .
C35 C 0.6564(12) 0.3923(9) 0.0449(3) 0.167(4) Uani 1 1 d . . .
H35A H 0.6596 0.4660 0.0515 0.250 Uiso 1 1 calc R . .
H35B H 0.7657 0.3665 0.0518 0.250 Uiso 1 1 calc R . .
H35C H 0.6052 0.3588 0.0712 0.250 Uiso 1 1 calc R . .

loop_
_atom_site_aniso_label
_atom_site_aniso_U_11
_atom_site_aniso_U_22
_atom_site_aniso_U_33
_atom_site_aniso_U_23
_atom_site_aniso_U_13
_atom_site_aniso_U_12
N1 0.099(4) 0.103(5) 0.113(4) 0.034(4) 0.026(4) -0.030(3)
C2 0.117(6) 0.068(5) 0.152(8) 0.035(5) 0.023(6) -0.009(5)
C3 0.107(6) 0.065(5) 0.132(7) 0.019(5) 0.000(5) -0.030(5)
C4 0.105(6) 0.069(5) 0.122(6) -0.018(4) -0.006(5) 0.003(4)
C5 0.102(5) 0.057(4) 0.087(4) -0.004(3) 0.014(4) -0.003(3)
C6 0.066(3) 0.057(4) 0.069(3) 0.008(3) 0.000(3) -0.028(3)
C7 0.060(3) 0.044(3) 0.061(3) 0.008(2) 0.013(2) -0.009(2)
C8 0.064(3) 0.033(3) 0.050(3) 0.005(2) 0.019(2) -0.009(2)
N9 0.055(2) 0.033(2) 0.048(2) 0.0007(17) 0.0173(18) -0.0076(17)
C10 0.047(3) 0.034(2) 0.046(2) 0.000(2) 0.022(2) 0.005(2)
O11 0.0587(19) 0.0334(17) 0.0484(18) 0.0032(14) 0.0162(15) -0.0055(14)
C12 0.043(2) 0.036(3) 0.049(3) -0.005(2) 0.023(2) -0.004(2)
C13 0.053(3) 0.030(2) 0.056(3) 0.001(2) 0.023(2) -0.002(2)
C14 0.052(3) 0.038(3) 0.052(3) 0.000(2) 0.024(2) 0.002(2)
N15 0.057(2) 0.038(2) 0.053(2) 0.0040(18) 0.0129(19) -0.0020(18)
C16 0.057(3) 0.057(3) 0.055(3) 0.009(2) 0.020(2) 0.000(2)
C17 0.080(4) 0.049(3) 0.114(5) 0.018(3) 0.042(4) 0.009(3)
C18 0.050(3) 0.058(3) 0.055(3) -0.004(2) 0.017(2) 0.001(2)
C19 0.068(3) 0.057(3) 0.062(3) -0.013(3) 0.025(3) -0.007(3)
C20 0.048(3) 0.038(3) 0.060(3) -0.010(2) 0.015(2) -0.007(2)
C21 0.053(3) 0.035(3) 0.058(3) -0.002(2) 0.019(2) -0.002(2)
C22 0.048(3) 0.032(2) 0.053(3) 0.000(2) 0.024(2) 0.001(2)
C23 0.054(3) 0.027(2) 0.055(3) 0.001(2) 0.023(2) -0.002(2)
C24 0.045(2) 0.036(3) 0.048(2) 0.001(2) 0.024(2) 0.003(2)
C25 0.043(2) 0.030(2) 0.051(3) -0.0008(19) 0.023(2) 0.0014(19)
S26 0.0582(8) 0.0353(7) 0.0489(7) 0.0007(5) 0.0212(6) -0.0053(5)
C27 0.050(3) 0.041(3) 0.052(3) 0.003(2) 0.026(2) 0.003(2)
C28 0.069(3) 0.053(3) 0.050(3) -0.001(2) 0.022(3) -0.005(2)
C29 0.067(3) 0.059(3) 0.055(3) 0.009(3) 0.023(2) 0.007(3)
C30 0.062(3) 0.047(3) 0.060(3) 0.014(2) 0.029(3) 0.010(2)
C31 0.058(3) 0.040(3) 0.069(3) 0.009(2) 0.027(3) 0.006(2)
C32 0.049(3) 0.040(3) 0.051(3) 0.003(2) 0.025(2) 0.005(2)
N33 0.048(2) 0.036(2) 0.055(2) 0.0004(17) 0.0235(18) -0.0009(17)
O34 0.187(6) 0.112(4) 0.122(5) -0.024(4) 0.053(4) -0.022(4)
C35 0.185(10) 0.225(12) 0.075(5) 0.009(7) 0.012(6) 0.019(9)

loop_
_atom_type_symbol
_atom_type_description
_atom_type_scat_dispersion_real
_atom_type_scat_dispersion_imag
_atom_type_scat_source
C C 0.0033 0.0016 'International Tables Vol C Tables 4.2.6.8 and 6.1.1.4'
H H 0.0000 0.0000 'International Tables Vol C Tables 4.2.6.8 and 6.1.1.4'
N N 0.0061 0.0033 'International Tables Vol C Tables 4.2.6.8 and 6.1.1.4'
O O 0.0106 0.0060 'International Tables Vol C Tables 4.2.6.8 and 6.1.1.4'
S S 0.1246 0.1234 'International Tables Vol C Tables 4.2.6.8 and 6.1.1.4'

loop_
_geom_angle_atom_site_label_1
_geom_angle_atom_site_label_2
_geom_angle_atom_site_label_3
_geom_angle
_geom_angle_site_symmetry_1
_geom_angle_site_symmetry_3
_geom_angle_publ_flag
C6 N1 C2 118.5(7) . . ?
C3 C2 N1 119.7(8) . . ?
C3 C2 H2 120.1 . . ?
N1 C2 H2 120.1 . . ?
C2 C3 C4 123.7(8) . . ?
C2 C3 H3 118.1 . . ?
C4 C3 H3 118.1 . . ?
C3 C4 C5 115.4(8) . . ?
C3 C4 H4 122.3 . . ?
C5 C4 H4 122.3 . . ?
C4 C5 C6 121.7(7) . . ?
C4 C5 H5 119.1 . . ?
C6 C5 H5 119.1 . . ?
N1 C6 C5 120.8(6) . . ?
N1 C6 C7 118.0(6) . . ?
C5 C6 C7 121.1(5) . . ?
C6 C7 C8 113.0(4) . . ?
C6 C7 H7A 109.0 . . ?
C8 C7 H7A 109.0 . . ?
C6 C7 H7B 109.0 . . ?
C8 C7 H7B 109.0 . . ?
H7A C7 H7B 107.8 . . ?
N9 C8 C7 110.5(3) . . ?
N9 C8 H8A 109.6 . . ?
C7 C8 H8A 109.6 . . ?
N9 C8 H8B 109.6 . . ?
C7 C8 H8B 109.6 . . ?
H8A C8 H8B 108.1 . . ?
C10 N9 C8 119.9(4) . . ?
N9 C10 O11 119.6(4) . . ?
N9 C10 C24 122.8(4) . . ?
O11 C10 C24 117.6(4) . . ?
C10 O11 C12 122.3(3) . . ?
C13 C12 O11 116.6(4) . . ?
C13 C12 C22 123.5(4) . . ?
O11 C12 C22 119.9(4) . . ?
C12 C13 C14 120.2(4) . . ?
C12 C13 H13 119.9 . . ?
C14 C13 H13 119.9 . . ?
N15 C14 C20 121.5(4) . . ?
N15 C14 C13 121.8(4) . . ?
C20 C14 C13 116.8(4) . . ?
C14 N15 C16 122.4(4) . . ?
C14 N15 C18 122.1(4) . . ?
C16 N15 C18 115.5(4) . . ?
N15 C16 C17 112.1(4) . . ?
N15 C16 H16A 109.2 . . ?
C17 C16 H16A 109.2 . . ?
N15 C16 H16B 109.2 . . ?
C17 C16 H16B 109.2 . . ?
H16A C16 H16B 107.9 . . ?
C16 C17 H17A 109.5 . . ?
C16 C17 H17B 109.5 . . ?
H17A C17 H17B 109.5 . . ?
C16 C17 H17C 109.5 . . ?
H17A C17 H17C 109.5 . . ?
H17B C17 H17C 109.5 . . ?
N15 C18 C19 112.1(4) . . ?
N15 C18 H18A 109.2 . . ?
C19 C18 H18A 109.2 . . ?
N15 C18 H18B 109.2 . . ?
C19 C18 H18B 109.2 . . ?
H18A C18 H18B 107.9 . . ?
C18 C19 H19A 109.5 . . ?
C18 C19 H19B 109.5 . . ?
H19A C19 H19B 109.5 . . ?
C18 C19 H19C 109.5 . . ?
H19A C19 H19C 109.5 . . ?
H19B C19 H19C 109.5 . . ?
C21 C20 C14 121.8(4) . . ?
C21 C20 H20 119.1 . . ?
C14 C20 H20 119.1 . . ?
C20 C21 C22 120.9(4) . . ?
C20 C21 H21 119.6 . . ?
C22 C21 H21 119.6 . . ?
C21 C22 C12 116.9(4) . . ?
C21 C22 C23 124.7(4) . . ?
C12 C22 C23 118.4(4) . . ?
C24 C23 C22 122.0(4) . . ?
C24 C23 H23 119.0 . . ?
C22 C23 H23 119.0 . . ?
C23 C24 C10 119.7(4) . . ?
C23 C24 C25 120.1(4) . . ?
C10 C24 C25 120.0(4) . . ?
N33 C25 C24 121.7(4) . . ?
N33 C25 S26 115.3(3) . . ?
C24 C25 S26 123.0(3) . . ?
C27 S26 C25 89.2(2) . . ?
C28 C27 C32 120.7(4) . . ?
C28 C27 S26 130.1(4) . . ?
C32 C27 S26 109.3(3) . . ?
C29 C28 C27 118.7(5) . . ?
C29 C28 H28 120.6 . . ?
C27 C28 H28 120.6 . . ?
C28 C29 C30 121.1(5) . . ?
C28 C29 H29 119.5 . . ?
C30 C29 H29 119.5 . . ?
C31 C30 C29 120.6(4) . . ?
C31 C30 H30 119.7 . . ?
C29 C30 H30 119.7 . . ?
C30 C31 C32 119.5(5) . . ?
C30 C31 H31 120.2 . . ?
C32 C31 H31 120.2 . . ?
N33 C32 C31 125.3(4) . . ?
N33 C32 C27 115.2(4) . . ?
C31 C32 C27 119.4(4) . . ?
C25 N33 C32 111.0(4) . . ?
C35 O34 H34 109.5 . . ?
O34 C35 H35A 109.5 . . ?
O34 C35 H35B 109.5 . . ?
H35A C35 H35B 109.5 . . ?
O34 C35 H35C 109.5 . . ?
H35A C35 H35C 109.5 . . ?
H35B C35 H35C 109.5 . . ?

loop_
_geom_bond_atom_site_label_1
_geom_bond_atom_site_label_2
_geom_bond_distance
_geom_bond_site_symmetry_2
_geom_bond_publ_flag
N1 C6 1.297(7) . ?
N1 C2 1.428(9) . ?
C2 C3 1.327(11) . ?
C2 H2 0.9300 . ?
C3 C4 1.361(11) . ?
C3 H3 0.9300 . ?
C4 C5 1.387(9) . ?
C4 H4 0.9300 . ?
C5 C6 1.398(8) . ?
C5 H5 0.9300 . ?
C6 C7 1.499(7) . ?
C7 C8 1.525(6) . ?
C7 H7A 0.9700 . ?
C7 H7B 0.9700 . ?
C8 N9 1.452(5) . ?
C8 H8A 0.9700 . ?
C8 H8B 0.9700 . ?
N9 C10 1.272(5) . ?
C10 O11 1.386(5) . ?
C10 C24 1.455(6) . ?
O11 C12 1.392(5) . ?
C12 C13 1.360(6) . ?
C12 C22 1.398(6) . ?
C13 C14 1.421(6) . ?
C13 H13 0.9300 . ?
C14 N15 1.359(6) . ?
C14 C20 1.411(6) . ?
N15 C16 1.472(6) . ?
N15 C18 1.472(6) . ?
C16 C17 1.506(7) . ?
C16 H16A 0.9700 . ?
C16 H16B 0.9700 . ?
C17 H17A 0.9600 . ?
C17 H17B 0.9600 . ?
C17 H17C 0.9600 . ?
C18 C19 1.523(6) . ?
C18 H18A 0.9700 . ?
C18 H18B 0.9700 . ?
C19 H19A 0.9600 . ?
C19 H19B 0.9600 . ?
C19 H19C 0.9600 . ?
C20 C21 1.387(6) . ?
C20 H20 0.9300 . ?
C21 C22 1.397(6) . ?
C21 H21 0.9300 . ?
C22 C23 1.423(6) . ?
C23 C24 1.354(6) . ?
C23 H23 0.9300 . ?
C24 C25 1.478(6) . ?
C25 N33 1.314(5) . ?
C25 S26 1.760(4) . ?
S26 C27 1.740(4) . ?
C27 C28 1.386(6) . ?
C27 C32 1.413(6) . ?
C28 C29 1.383(7) . ?
C28 H28 0.9300 . ?
C29 C30 1.394(7) . ?
C29 H29 0.9300 . ?
C30 C31 1.374(6) . ?
C30 H30 0.9300 . ?
C31 C32 1.396(6) . ?
C31 H31 0.9300 . ?
C32 N33 1.383(5) . ?
O34 C35 1.385(9) . ?
O34 H34 0.8200 . ?
C35 H35A 0.9600 . ?
C35 H35B 0.9600 . ?
C35 H35C 0.9600 . ?

loop_
_geom_hbond_atom_site_label_D
_geom_hbond_atom_site_label_H
_geom_hbond_atom_site_label_A
_geom_hbond_distance_DH
_geom_hbond_distance_HA
_geom_hbond_distance_DA
_geom_hbond_angle_DHA
_geom_hbond_site_symmetry_A
O34 H34 N1 0.82 1.95 2.754(9) 167.2 4_665

loop_
_geom_torsion_atom_site_label_1
_geom_torsion_atom_site_label_2
_geom_torsion_atom_site_label_3
_geom_torsion_atom_site_label_4
_geom_torsion
_geom_torsion_site_symmetry_1
_geom_torsion_site_symmetry_2
_geom_torsion_site_symmetry_3
_geom_torsion_site_symmetry_4
_geom_torsion_publ_flag
C6 N1 C2 C3 -2.7(11) . . . . ?
N1 C2 C3 C4 2.0(13) . . . . ?
C2 C3 C4 C5 -1.3(11) . . . . ?
C3 C4 C5 C6 1.2(9) . . . . ?
C2 N1 C6 C5 2.7(9) . . . . ?
C2 N1 C6 C7 -174.9(5) . . . . ?
C4 C5 C6 N1 -2.1(9) . . . . ?
C4 C5 C6 C7 175.5(5) . . . . ?
N1 C6 C7 C8 83.9(6) . . . . ?
C5 C6 C7 C8 -93.7(6) . . . . ?
C6 C7 C8 N9 163.0(4) . . . . ?
C7 C8 N9 C10 -174.2(4) . . . . ?
C8 N9 C10 O11 -4.2(6) . . . . ?
C8 N9 C10 C24 175.0(4) . . . . ?
N9 C10 O11 C12 180.0(4) . . . . ?
C24 C10 O11 C12 0.7(5) . . . . ?
C10 O11 C12 C13 179.9(3) . . . . ?
C10 O11 C12 C22 -0.8(6) . . . . ?
O11 C12 C13 C14 179.8(4) . . . . ?
C22 C12 C13 C14 0.5(6) . . . . ?
C12 C13 C14 N15 -179.9(4) . . . . ?
C12 C13 C14 C20 -0.2(6) . . . . ?
C20 C14 N15 C16 174.6(4) . . . . ?
C13 C14 N15 C16 -5.8(6) . . . . ?
C20 C14 N15 C18 -2.9(6) . . . . ?
C13 C14 N15 C18 176.7(4) . . . . ?
C14 N15 C16 C17 88.2(5) . . . . ?
C18 N15 C16 C17 -94.2(5) . . . . ?
C14 N15 C18 C19 85.2(5) . . . . ?
C16 N15 C18 C19 -92.5(5) . . . . ?
N15 C14 C20 C21 179.5(4) . . . . ?
C13 C14 C20 C21 -0.2(6) . . . . ?
C14 C20 C21 C22 0.5(7) . . . . ?
C20 C21 C22 C12 -0.3(6) . . . . ?
C20 C21 C22 C23 -179.6(4) . . . . ?
C13 C12 C22 C21 -0.2(6) . . . . ?
O11 C12 C22 C21 -179.5(3) . . . . ?
C13 C12 C22 C23 179.2(4) . . . . ?
O11 C12 C22 C23 -0.1(6) . . . . ?
C21 C22 C23 C24 -179.5(4) . . . . ?
C12 C22 C23 C24 1.2(6) . . . . ?
C22 C23 C24 C10 -1.3(6) . . . . ?
C22 C23 C24 C25 -177.2(4) . . . . ?
N9 C10 C24 C23 -178.9(4) . . . . ?
O11 C10 C24 C23 0.3(6) . . . . ?
N9 C10 C24 C25 -2.9(6) . . . . ?
O11 C10 C24 C25 176.3(3) . . . . ?
C23 C24 C25 N33 -1.8(6) . . . . ?
C10 C24 C25 N33 -177.7(4) . . . . ?
C23 C24 C25 S26 176.1(3) . . . . ?
C10 C24 C25 S26 0.2(5) . . . . ?
N33 C25 S26 C27 0.6(3) . . . . ?
C24 C25 S26 C27 -177.4(3) . . . . ?
C25 S26 C27 C28 179.6(4) . . . . ?
C25 S26 C27 C32 0.6(3) . . . . ?
C32 C27 C28 C29 1.4(7) . . . . ?
S26 C27 C28 C29 -177.6(4) . . . . ?
C27 C28 C29 C30 -0.1(7) . . . . ?
C28 C29 C30 C31 -0.8(7) . . . . ?
C29 C30 C31 C32 0.4(7) . . . . ?
C30 C31 C32 N33 179.8(4) . . . . ?
C30 C31 C32 C27 0.8(6) . . . . ?
C28 C27 C32 N33 179.2(4) . . . . ?
S26 C27 C32 N33 -1.6(4) . . . . ?
C28 C27 C32 C31 -1.7(6) . . . . ?
S26 C27 C32 C31 177.4(3) . . . . ?
C24 C25 N33 C32 176.4(3) . . . . ?
S26 C25 N33 C32 -1.6(4) . . . . ?
C31 C32 N33 C25 -176.9(4) . . . . ?
C27 C32 N33 C25 2.1(5) . . . . ?

loop_
_cod_related_entry_id
_cod_related_entry_database
_cod_related_entry_code
1 ChemSpider 30652823
